data_2223749
loop_
_publ_author_name
'Selmi, Ahmed'
'Akriche, Samah'
'Rzaigui, Mohamed'

_publ_section_title
;
 Bis(2-methylanilinium)
 diaquabis[dihydrogendiphosphato(2{-})]cobaltate(II)
;
_journal_coeditor_code FL2278
_journal_issue 11
_journal_name_full 'Acta Crystallographica Section E'
_journal_page_first m1487
_journal_paper_doi 10.1107/S1600536809044079
_journal_volume 65
_journal_year 2009
_chemical_formula_iupac '(C7 H10 N)2 [Co (H2 P2 O7)2 (H2 O)2]'
_chemical_formula_moiety '2(C7 H10 N +), H8 Co O16 P4 2-'
_chemical_formula_sum 'C14 H28 Co N2 O16 P4'
_chemical_formula_weight 663.19
_chemical_name_systematic
;
Bis(2-methylanilinium) diaquabis[dihydrogendiphosphato(2-)]cobaltate(II)
;
_space_group_IT_number 2
_symmetry_cell_setting triclinic
_symmetry_space_group_name_Hall '-P 1'
_symmetry_space_group_name_H-M 'P -1'
_atom_sites_solution_hydrogens geom
_atom_sites_solution_primary direct
_atom_sites_solution_secondary difmap
_audit_creation_method SHELXL-97
_cell_angle_alpha 91.92(3)
_cell_angle_beta 94.09(5)
_cell_angle_gamma 104.67(2)
_cell_formula_units_Z 1
_cell_length_a 7.440(4)
_cell_length_b 7.455(2)
_cell_length_c 11.747(3)
_cell_measurement_reflns_used 25
_cell_measurement_temperature 298
_cell_measurement_theta_max 11
_cell_measurement_theta_min 9
_cell_volume 627.8(4)
_computing_cell_refinement 'CAD-4 EXPRESS (Enraf--Nonius, 1994)'
_computing_data_collection 'CAD-4 EXPRESS (Enraf--Nonius, 1994)'
_computing_data_reduction 'XCAD4 (Harms & Wocadlo, 1996)'
_computing_molecular_graphics 'ORTEP-3 for Windows (Farrugia, 1997) and DIAMOND (Brandenburg & Putz, 2005)'
_computing_publication_material 'WinGX  (Farrugia, 1999)'
_computing_structure_refinement 'SHELXL97 (Sheldrick, 2008)'
_computing_structure_solution 'SHELXS86 (Sheldrick, 2008)'
_diffrn_ambient_temperature 298
_diffrn_measured_fraction_theta_full 1.000
_diffrn_measured_fraction_theta_max 1.000
_diffrn_measurement_device '\k-geometry diffractometer'
_diffrn_measurement_device_type 'Enraf--Nonius CAD-4'
_diffrn_measurement_method 'Non-profiled \w'
_diffrn_radiation_monochromator graphite
_diffrn_radiation_type Agk\a
_diffrn_radiation_wavelength 0.56085
_diffrn_reflns_av_R_equivalents 0.0083
_diffrn_reflns_av_sigmaI/netI 0.0187
_diffrn_reflns_limit_h_max 11
_diffrn_reflns_limit_h_min -11
_diffrn_reflns_limit_k_max 11
_diffrn_reflns_limit_k_min -11
_diffrn_reflns_limit_l_max 17
_diffrn_reflns_limit_l_min 0
_diffrn_reflns_number 4678
_diffrn_reflns_theta_full 24.96
_diffrn_reflns_theta_max 24.96
_diffrn_reflns_theta_min 2.23
_diffrn_standards_decay_% 7
_diffrn_standards_interval_time 120
_diffrn_standards_number 2
_exptl_absorpt_coefficient_mu 0.530
_exptl_absorpt_correction_type none
_exptl_crystal_colour pink
_exptl_crystal_density_diffrn 1.754
_exptl_crystal_density_method 'not measured'
_exptl_crystal_description prism
_exptl_crystal_F_000 341
_exptl_crystal_size_max 0.33
_exptl_crystal_size_mid 0.26
_exptl_crystal_size_min 0.23
_refine_diff_density_max 0.431
_refine_diff_density_min -0.293
_refine_ls_extinction_method none
_refine_ls_goodness_of_fit_ref 1.083
_refine_ls_hydrogen_treatment mixed
_refine_ls_matrix_type full
_refine_ls_number_parameters 181
_refine_ls_number_reflns 4486
_refine_ls_number_restraints 3
_refine_ls_restrained_S_all 1.083
_refine_ls_R_factor_all 0.0363
_refine_ls_R_factor_gt 0.0277
_refine_ls_shift/su_max 0.001
_refine_ls_shift/su_mean 0.000
_refine_ls_structure_factor_coef Fsqd
_refine_ls_weighting_details 'calc w=1/[\s^2^(Fo^2^)+(0.0409P)^2^+0.209P] where P=(Fo^2^+2Fc^2^)/3'
_refine_ls_weighting_scheme calc
_refine_ls_wR_factor_gt 0.0742
_refine_ls_wR_factor_ref 0.0776
_reflns_number_gt 3911
_reflns_number_total 4486
_reflns_threshold_expression I>2\s(I)
_cod_data_source_file fl2278.cif
_cod_data_source_block I
_cod_database_code 2223749
_cod_database_fobs_code 2223749

loop_
_symmetry_equiv_pos_as_xyz
'x, y, z'
'-x, -y, -z'

loop_
_atom_site_type_symbol
_atom_site_label
_atom_site_fract_x
_atom_site_fract_y
_atom_site_fract_z
_atom_site_U_iso_or_equiv
_atom_site_adp_type
_atom_site_calc_flag
_atom_site_refinement_flags
_atom_site_occupancy
_atom_site_disorder_assembly
_atom_site_disorder_group
Co Co1 0.5000 0.5000 0.5000 0.01548(6) Uani d S 1 . .
P P1 0.21765(4) 0.73669(4) 0.39318(3) 0.01617(7) Uani d . 1 . .
P P2 0.27309(4) 0.74457(4) 0.64170(3) 0.01643(7) Uani d . 1 . .
O O1 0.37007(14) 0.64107(14) 0.38682(8) 0.02204(18) Uani d . 1 . .
O O2 0.29044(15) 0.94783(14) 0.37491(11) 0.0272(2) Uani d . 1 . .
H H2 0.4017 0.9718 0.3647 0.041 Uiso calc R 1 . .
O O3 0.04241(14) 0.65899(15) 0.31845(9) 0.0253(2) Uani d . 1 . .
O O4 0.15097(14) 0.73056(16) 0.52080(9) 0.02389(19) Uani d . 1 . .
O O5 0.39173(14) 0.61111(14) 0.63563(8) 0.02138(18) Uani d . 1 . .
O O6 0.11785(15) 0.68728(15) 0.72493(9) 0.0258(2) Uani d . 1 . .
H H6 0.0630 0.5776 0.7116 0.039 Uiso calc R 1 . .
O O7 0.37403(15) 0.94287(14) 0.67018(10) 0.0275(2) Uani d . 1 . .
O O8 0.25633(15) 0.27064(15) 0.49415(11) 0.0291(2) Uani d D 1 . .
N N1 0.29299(18) 0.25923(18) 0.76160(10) 0.0234(2) Uani d . 1 . .
H H1A 0.3161 0.1554 0.7340 0.035 Uiso calc R 1 . .
H H1B 0.3821 0.3566 0.7445 0.035 Uiso calc R 1 . .
H H1C 0.1832 0.2687 0.7308 0.035 Uiso calc R 1 . .
C C1 0.2890(2) 0.2541(2) 0.88612(12) 0.0242(3) Uani d . 1 . .
C C2 0.4492(2) 0.2523(2) 0.95316(14) 0.0313(3) Uani d . 1 . .
C C3 0.4354(3) 0.2471(3) 1.07075(16) 0.0469(5) Uani d . 1 . .
H H3 0.5407 0.2471 1.1184 0.056 Uiso calc R 1 . .
C C4 0.2716(4) 0.2419(4) 1.11818(16) 0.0550(6) Uani d . 1 . .
H H4 0.2668 0.2390 1.1970 0.066 Uiso calc R 1 . .
C C5 0.1146(3) 0.2411(4) 1.04945(18) 0.0579(6) Uani d . 1 . .
H H5 0.0026 0.2356 1.0815 0.069 Uiso calc R 1 . .
C C6 0.1229(3) 0.2486(3) 0.93204(15) 0.0439(5) Uani d . 1 . .
H H6A 0.0173 0.2499 0.8849 0.053 Uiso calc R 1 . .
C C7 0.6297(3) 0.2562(4) 0.90335(19) 0.0530(6) Uani d . 1 . .
H H7A 0.6174 0.1429 0.8587 0.079 Uiso calc R 1 . .
H H7B 0.7264 0.2685 0.9639 0.079 Uiso calc R 1 . .
H H7C 0.6609 0.3596 0.8555 0.079 Uiso calc R 1 . .
H H2W 0.266(3) 0.174(2) 0.458(2) 0.052(7) Uiso d D 1 . .
H H1W 0.149(2) 0.287(4) 0.481(2) 0.070(9) Uiso d D 1 . .

loop_
_atom_site_aniso_label
_atom_site_aniso_U_11
_atom_site_aniso_U_22
_atom_site_aniso_U_33
_atom_site_aniso_U_12
_atom_site_aniso_U_13
_atom_site_aniso_U_23
Co1 0.01533(10) 0.01613(11) 0.01672(11) 0.00681(8) 0.00249(8) 0.00182(8)
P1 0.01346(13) 0.01654(13) 0.01897(14) 0.00477(10) 0.00046(10) 0.00225(10)
P2 0.01503(13) 0.01627(13) 0.01831(14) 0.00417(10) 0.00368(10) -0.00060(10)
O1 0.0232(4) 0.0268(5) 0.0211(4) 0.0146(4) 0.0039(3) 0.0048(3)
O2 0.0226(5) 0.0166(4) 0.0435(6) 0.0046(3) 0.0094(4) 0.0045(4)
O3 0.0192(4) 0.0266(5) 0.0276(5) 0.0033(4) -0.0058(4) 0.0029(4)
O4 0.0175(4) 0.0356(5) 0.0208(4) 0.0104(4) 0.0031(3) 0.0036(4)
O5 0.0249(4) 0.0240(4) 0.0188(4) 0.0124(4) 0.0029(3) 0.0005(3)
O6 0.0244(5) 0.0267(5) 0.0252(5) 0.0023(4) 0.0113(4) -0.0023(4)
O7 0.0236(5) 0.0172(4) 0.0402(6) 0.0018(4) 0.0081(4) -0.0043(4)
O8 0.0194(5) 0.0226(5) 0.0449(6) 0.0051(4) 0.0037(4) -0.0048(4)
N1 0.0260(5) 0.0274(6) 0.0187(5) 0.0100(4) 0.0022(4) 0.0020(4)
C1 0.0268(6) 0.0295(7) 0.0181(5) 0.0105(5) 0.0013(5) 0.0029(5)
C2 0.0302(7) 0.0405(8) 0.0249(7) 0.0136(6) -0.0025(5) 0.0005(6)
C3 0.0520(11) 0.0671(14) 0.0254(8) 0.0252(10) -0.0082(7) 0.0032(8)
C4 0.0703(15) 0.0815(17) 0.0207(7) 0.0315(13) 0.0095(8) 0.0077(9)
C5 0.0507(12) 0.101(2) 0.0299(9) 0.0290(13) 0.0178(8) 0.0089(11)
C6 0.0314(8) 0.0799(15) 0.0262(7) 0.0233(9) 0.0067(6) 0.0074(8)
C7 0.0297(9) 0.0902(18) 0.0426(10) 0.0239(10) -0.0023(8) -0.0015(11)

loop_
_atom_type_symbol
_atom_type_description
_atom_type_scat_dispersion_real
_atom_type_scat_dispersion_imag
_atom_type_scat_source
C C 0.0015 0.0009 'International Tables Vol C Tables 4.2.6.8 and 6.1.1.4'
H H 0.0000 0.0000 'International Tables Vol C Tables 4.2.6.8 and 6.1.1.4'
Co Co 0.3050 0.6296 'International Tables Vol C Tables 4.2.6.8 and 6.1.1.4'
N N 0.0030 0.0019 'International Tables Vol C Tables 4.2.6.8 and 6.1.1.4'
O O 0.0056 0.0036 'International Tables Vol C Tables 4.2.6.8 and 6.1.1.4'
P P 0.0667 0.0580 'International Tables Vol C Tables 4.2.6.8 and 6.1.1.4'

loop_
_geom_angle_atom_site_label_1
_geom_angle_atom_site_label_2
_geom_angle_atom_site_label_3
_geom_angle_site_symmetry_1
_geom_angle_site_symmetry_3
_geom_angle
_geom_angle_publ_flag
O1 Co1 O1 . 2_666 180.00(4) ?
O1 Co1 O5 . . 90.50(5) ?
O1 Co1 O5 2_666 . 89.50(5) ?
O1 Co1 O5 . 2_666 89.50(5) ?
O1 Co1 O5 2_666 2_666 90.50(5) ?
O5 Co1 O5 . 2_666 180.00(3) ?
O1 Co1 O8 . . 91.82(6) ?
O1 Co1 O8 2_666 . 88.18(6) ?
O5 Co1 O8 . . 86.64(6) ?
O5 Co1 O8 2_666 . 93.36(6) ?
O1 Co1 O8 . 2_666 88.18(6) ?
O1 Co1 O8 2_666 2_666 91.82(6) ?
O5 Co1 O8 . 2_666 93.36(6) ?
O5 Co1 O8 2_666 2_666 86.64(6) ?
O8 Co1 O8 . 2_666 180.0 ?
O1 P1 O3 . . 117.53(7) ?
O1 P1 O2 . . 110.90(7) ?
O3 P1 O2 . . 109.47(7) ?
O1 P1 O4 . . 109.65(7) ?
O3 P1 O4 . . 104.33(7) ?
O2 P1 O4 . . 103.91(7) ?
O5 P2 O7 . . 115.99(7) ?
O5 P2 O6 . . 112.76(7) ?
O7 P2 O6 . . 108.25(7) ?
O5 P2 O4 . . 108.51(6) ?
O7 P2 O4 . . 108.93(7) ?
O6 P2 O4 . . 101.36(7) ?
P1 O1 Co1 . . 134.55(7) ?
P1 O2 H2 . . 109.5 ?
P1 O4 P2 . . 129.26(7) ?
P2 O5 Co1 . . 132.40(6) ?
P2 O6 H6 . . 109.5 ?
Co1 O8 H2W . . 114.2(17) ?
Co1 O8 H1W . . 121(2) ?
H2W O8 H1W . . 111(2) ?
C1 N1 H1A . . 109.5 ?
C1 N1 H1B . . 109.5 ?
H1A N1 H1B . . 109.5 ?
C1 N1 H1C . . 109.5 ?
H1A N1 H1C . . 109.5 ?
H1B N1 H1C . . 109.5 ?
C6 C1 C2 . . 122.21(15) ?
C6 C1 N1 . . 118.02(14) ?
C2 C1 N1 . . 119.77(14) ?
C1 C2 C3 . . 116.73(17) ?
C1 C2 C7 . . 122.34(15) ?
C3 C2 C7 . . 120.94(17) ?
C4 C3 C2 . . 122.00(18) ?
C4 C3 H3 . . 119.0 ?
C2 C3 H3 . . 119.0 ?
C3 C4 C5 . . 119.95(18) ?
C3 C4 H4 . . 120.0 ?
C5 C4 H4 . . 120.0 ?
C4 C5 C6 . . 119.9(2) ?
C4 C5 H5 . . 120.1 ?
C6 C5 H5 . . 120.1 ?
C1 C6 C5 . . 119.22(18) ?
C1 C6 H6A . . 120.4 ?
C5 C6 H6A . . 120.4 ?
C2 C7 H7A . . 109.5 ?
C2 C7 H7B . . 109.5 ?
H7A C7 H7B . . 109.5 ?
C2 C7 H7C . . 109.5 ?
H7A C7 H7C . . 109.5 ?
H7B C7 H7C . . 109.5 ?

loop_
_geom_bond_atom_site_label_1
_geom_bond_atom_site_label_2
_geom_bond_site_symmetry_2
_geom_bond_distance
_geom_bond_publ_flag
Co1 O1 . 2.0574(12) ?
Co1 O1 2_666 2.0574(12) ?
Co1 O5 . 2.0752(12) ?
Co1 O5 2_666 2.0752(12) ?
Co1 O8 . 2.1491(14) ?
Co1 O8 2_666 2.1491(14) ?
P1 O1 . 1.4892(11) ?
P1 O3 . 1.4919(14) ?
P1 O2 . 1.5570(11) ?
P1 O4 . 1.6108(12) ?
P2 O5 . 1.4909(11) ?
P2 O7 . 1.4933(12) ?
P2 O6 . 1.5529(13) ?
P2 O4 . 1.6160(13) ?
O2 H2 . 0.8200 ?
O6 H6 . 0.8200 ?
O8 H2W . 0.842(9) ?
O8 H1W . 0.842(9) ?
N1 C1 . 1.4667(18) ?
N1 H1A . 0.8900 ?
N1 H1B . 0.8900 ?
N1 H1C . 0.8900 ?
C1 C6 . 1.375(2) ?
C1 C2 . 1.384(2) ?
C2 C3 . 1.394(2) ?
C2 C7 . 1.496(3) ?
C3 C4 . 1.368(3) ?
C3 H3 . 0.9300 ?
C4 C5 . 1.371(3) ?
C4 H4 . 0.9300 ?
C5 C6 . 1.387(3) ?
C5 H5 . 0.9300 ?
C6 H6A . 0.9300 ?
C7 H7A . 0.9600 ?
C7 H7B . 0.9600 ?
C7 H7C . 0.9600 ?

loop_
_geom_hbond_atom_site_label_D
_geom_hbond_atom_site_label_H
_geom_hbond_atom_site_label_A
_geom_hbond_site_symmetry_A
_geom_hbond_distance_DH
_geom_hbond_distance_HA
_geom_hbond_distance_DA
_geom_hbond_angle_DHA
O6 H6 O3 2_566 0.82 1.75 2.5712(17) 176.8
O2 H2 O7 2_676 0.82 1.71 2.522(2) 169.0
O8 H2W O2 1_545 0.842(9) 1.978(10) 2.8199(18) 179(3)
O8 H1W O4 2_566 0.842(9) 2.202(13) 3.020(2) 164(3)
N1 H1A O7 1_545 0.89 1.89 2.7788(18) 176.9
N1 H1B O5 . 0.89 2.31 3.0083(19) 135.0
N1 H1B O1 2_666 0.89 2.48 3.105(2) 127.3
N1 H1C O3 2_566 0.89 1.94 2.821(2) 167.7
